data_7039106
loop_
_publ_author_name
'Ma, Jiajia'
'Shen, Xiaodong'
'Harms, Klaus'
'Meggers, Eric'

_publ_section_title
;
 Expanding the family of bis-cyclometalated chiral-at-metal rhodium(iii)
 catalysts with a benzothiazole derivative.
;
_journal_issue 20
_journal_name_full 'Dalton transactions (Cambridge, England : 2003)'
_journal_page_first 8320
_journal_page_last 8323
_journal_paper_doi 10.1039/c6dt01063f
_journal_volume 45
_journal_year 2016
_chemical_absolute_configuration ad
_chemical_formula_moiety 'C49 H43 F N3 O2 Rh S2'
_chemical_formula_sum 'C49 H43 F N3 O2 Rh S2'
_chemical_formula_weight 891.89
_space_group_crystal_system monoclinic
_space_group_IT_number 4
_space_group_name_Hall 'P 2yb'
_space_group_name_H-M_alt 'P 1 21 1'
_symmetry_space_group_name_Hall 'P 2yb'
_symmetry_space_group_name_H-M 'P 1 21 1'
_atom_sites_solution_hydrogens geom
_atom_sites_solution_primary direct
_atom_sites_solution_secondary difmap
_audit_creation_method SHELXL-2014/7
_audit_update_record
;
2016-02-25 deposited with the CCDC.
2016-04-21 downloaded from the CCDC.
;
_cell_angle_alpha 90
_cell_angle_beta 102.666(2)
_cell_angle_gamma 90
_cell_formula_units_Z 2
_cell_length_a 9.9533(7)
_cell_length_b 13.4582(10)
_cell_length_c 15.8253(12)
_cell_measurement_reflns_used 6693
_cell_measurement_temperature 100(2)
_cell_measurement_theta_max 25.2455
_cell_measurement_theta_min 2.5886
_cell_volume 2068.3(3)
_computing_cell_refinement 'BRUKER SAINT'
_computing_data_collection 'BRUKER APEX2 2014.9-0'
_computing_data_reduction 'SAINT V8.34A (Bruker AXS Inc., 2013)'
_computing_molecular_graphics 'DIAMOND (Crystal Impact)'
_computing_structure_refinement 'SHELXL-2014/7 (Sheldrick, 2014)'
_computing_structure_solution 'XT V2014/1 (Bruker AXS Inc., 2014)'
_diffrn_ambient_temperature 100(2)
_diffrn_detector_area_resol_mean 7.9
_diffrn_measured_fraction_theta_full 0.997
_diffrn_measured_fraction_theta_max 0.995
_diffrn_measurement_device_type 'Bruker D8 QUEST area detector'
_diffrn_measurement_method '\w and \f scans'
_diffrn_radiation_type MoK\a
_diffrn_radiation_wavelength 0.71073
_diffrn_reflns_av_R_equivalents 0.0335
_diffrn_reflns_av_unetI/netI 0.0568
_diffrn_reflns_Laue_measured_fraction_full 0.997
_diffrn_reflns_Laue_measured_fraction_max 0.995
_diffrn_reflns_limit_h_max 11
_diffrn_reflns_limit_h_min -11
_diffrn_reflns_limit_k_max 16
_diffrn_reflns_limit_k_min -16
_diffrn_reflns_limit_l_max 18
_diffrn_reflns_limit_l_min -18
_diffrn_reflns_number 11397
_diffrn_reflns_point_group_measured_fraction_full 0.937
_diffrn_reflns_point_group_measured_fraction_max 0.934
_diffrn_reflns_theta_full 25.242
_diffrn_reflns_theta_max 25.283
_diffrn_reflns_theta_min 2.586
_diffrn_source 'microfocus sealed X-ray tube'
_exptl_absorpt_coefficient_mu 0.563
_exptl_absorpt_correction_T_max 0.97
_exptl_absorpt_correction_T_min 0.79
_exptl_absorpt_correction_type multi-scan
_exptl_absorpt_process_details 'SADABS V2014/5 (Bruker AXS Inc.)'
_exptl_crystal_colour 'light green'
_exptl_crystal_density_diffrn 1.432
_exptl_crystal_density_method 'not measured'
_exptl_crystal_description prism
_exptl_crystal_F_000 920
_exptl_crystal_size_max 0.15
_exptl_crystal_size_mid 0.13
_exptl_crystal_size_min 0.06
_refine_diff_density_max 1.556
_refine_diff_density_min -0.668
_refine_diff_density_rms 0.088
_refine_ls_abs_structure_details
; 
 Flack x determined using 2590 quotients [(I+)-(I-)]/[(I+)+(I-)] 
 (Parsons, Flack and Wagner, Acta Cryst. B69 (2013) 249-259). 
;
_refine_ls_abs_structure_Flack -0.02(2)
_refine_ls_extinction_method none
_refine_ls_goodness_of_fit_ref 1.035
_refine_ls_hydrogen_treatment constr
_refine_ls_matrix_type full
_refine_ls_number_parameters 529
_refine_ls_number_reflns 7003
_refine_ls_number_restraints 1
_refine_ls_restrained_S_all 1.035
_refine_ls_R_factor_all 0.0498
_refine_ls_R_factor_gt 0.0406
_refine_ls_shift/su_max 0.000
_refine_ls_shift/su_mean 0.000
_refine_ls_structure_factor_coef Fsqd
_refine_ls_weighting_details 'w=1/[\s^2^(Fo^2^)+(0.0573P)^2^] where P=(Fo^2^+2Fc^2^)/3'
_refine_ls_weighting_scheme calc
_refine_ls_wR_factor_gt 0.0897
_refine_ls_wR_factor_ref 0.0938
_reflns_Friedel_coverage 0.796
_reflns_Friedel_fraction_full 0.871
_reflns_Friedel_fraction_max 0.868
_reflns_number_gt 6335
_reflns_number_total 7003
_reflns_threshold_expression 'I > 2\s(I)'
_cod_data_source_file c6dt01063f2.cif
_cod_data_source_block MD93A_0m
_cod_depositor_comments 'Adding full bibliography for 7039105--7039106.cif.'
_cod_database_code 7039106
_shelx_shelxl_version_number 2014/7
_shelx_space_group_comment
; 
The symmetry employed for this shelxl refinement is uniquely defined 
by the following loop, which should always be used as a source of 
symmetry information in preference to the above space-group names. 
They are only intended as comments. 
;
_shelx_estimated_absorpt_t_min 0.920
_shelx_estimated_absorpt_t_max 0.967

loop_
_space_group_symop_operation_xyz
'x, y, z'
'-x, y+1/2, -z'

loop_
_atom_site_label
_atom_site_type_symbol
_atom_site_fract_x
_atom_site_fract_y
_atom_site_fract_z
_atom_site_U_iso_or_equiv
_atom_site_adp_type
_atom_site_occupancy
_atom_site_site_symmetry_order
_atom_site_calc_flag
_atom_site_refinement_flags_posn
_atom_site_refinement_flags_adp
N1 N 0.1362(6) 0.1333(4) 0.3053(3) 0.0125(12) Uani 1 1 d . .
Rh1 Rh 0.07018(4) 0.24983(3) 0.22256(3) 0.01010(13) Uani 1 1 d . .
C2 C 0.0622(6) 0.1207(5) 0.3638(4) 0.0135(14) Uani 1 1 d . .
S3 S 0.11378(16) 0.02343(12) 0.43509(10) 0.0161(4) Uani 1 1 d . .
C4 C 0.2464(7) -0.0021(5) 0.3832(4) 0.0154(14) Uani 1 1 d . .
C5 C 0.3501(7) -0.0731(5) 0.4031(4) 0.0182(15) Uani 1 1 d . .
H5 H 0.3550 -0.1168 0.4509 0.022 Uiso 1 1 calc R U
C6 C 0.4454(7) -0.0786(5) 0.3520(4) 0.0184(15) Uani 1 1 d . .
H6 H 0.5165 -0.1269 0.3654 0.022 Uiso 1 1 calc R U
C7 C 0.4416(6) -0.0152(5) 0.2805(4) 0.0165(14) Uani 1 1 d . .
C8 C 0.3388(7) 0.0562(5) 0.2621(4) 0.0160(14) Uani 1 1 d . .
H8 H 0.3342 0.1002 0.2146 0.019 Uiso 1 1 calc R U
C9 C 0.2423(6) 0.0631(4) 0.3135(4) 0.0111(13) Uani 1 1 d . .
C10 C 0.5520(8) -0.0254(6) 0.2280(5) 0.0220(18) Uani 1 1 d . .
C11 C 0.5520(7) -0.1326(6) 0.1917(5) 0.0281(17) Uani 1 1 d . .
H11A H 0.6278 -0.1398 0.1618 0.042 Uiso 1 1 calc R U
H11B H 0.4643 -0.1452 0.1509 0.042 Uiso 1 1 calc R U
H11C H 0.5637 -0.1803 0.2395 0.042 Uiso 1 1 calc R U
C12 C 0.5287(8) 0.0463(6) 0.1499(5) 0.030(2) Uani 1 1 d . .
H12A H 0.5990 0.0346 0.1163 0.044 Uiso 1 1 calc R U
H12B H 0.5352 0.1151 0.1708 0.044 Uiso 1 1 calc R U
H12C H 0.4372 0.0348 0.1131 0.044 Uiso 1 1 calc R U
C13 C 0.6938(7) -0.0041(6) 0.2862(5) 0.0309(18) Uani 1 1 d . .
H13A H 0.7647 -0.0105 0.2523 0.046 Uiso 1 1 calc R U
H13B H 0.7121 -0.0517 0.3342 0.046 Uiso 1 1 calc R U
H13C H 0.6951 0.0635 0.3093 0.046 Uiso 1 1 calc R U
C14 C -0.0495(6) 0.1886(5) 0.3640(4) 0.0136(14) Uani 1 1 d . .
C15 C -0.0690(5) 0.2583(7) 0.2950(3) 0.0110(13) Uani 1 1 d . .
C16 C -0.1760(7) 0.3269(5) 0.2915(4) 0.0174(14) Uani 1 1 d . .
H16 H -0.1938 0.3743 0.2460 0.021 Uiso 1 1 calc R U
C17 C -0.2561(7) 0.3275(5) 0.3522(4) 0.0210(15) Uani 1 1 d . .
H17 H -0.3278 0.3751 0.3478 0.025 Uiso 1 1 calc R U
C18 C -0.2329(6) 0.2580(7) 0.4213(4) 0.0216(14) Uani 1 1 d . .
H18 H -0.2877 0.2593 0.4635 0.026 Uiso 1 1 calc R U
C19 C -0.1298(7) 0.1888(5) 0.4261(4) 0.0176(15) Uani 1 1 d . .
H19 H -0.1133 0.1413 0.4716 0.021 Uiso 1 1 calc R U
N1' N -0.0306(6) 0.3544(4) 0.1346(4) 0.0116(13) Uani 1 1 d . .
C2' C -0.1070(7) 0.3131(5) 0.0663(4) 0.0123(15) Uani 1 1 d . .
S3' S -0.18392(17) 0.39428(13) -0.01541(10) 0.0156(4) Uani 1 1 d . .
C4' C -0.1130(7) 0.4933(5) 0.0498(4) 0.0146(16) Uani 1 1 d . .
C5' C -0.1272(7) 0.5945(5) 0.0319(4) 0.0177(14) Uani 1 1 d . .
H5' H -0.1782 0.6175 -0.0225 0.021 Uiso 1 1 calc R U
C6' C -0.0652(7) 0.6601(5) 0.0952(4) 0.0178(14) Uani 1 1 d . .
H6' H -0.0748 0.7294 0.0840 0.021 Uiso 1 1 calc R U
C7' C 0.0121(7) 0.6281(5) 0.1760(4) 0.0152(14) Uani 1 1 d . .
C8' C 0.0272(6) 0.5262(5) 0.1913(4) 0.0135(13) Uani 1 1 d . .
H8' H 0.0797 0.5029 0.2451 0.016 Uiso 1 1 calc R U
C9' C -0.0338(7) 0.4594(5) 0.1286(4) 0.0126(15) Uani 1 1 d . .
C10' C 0.0833(7) 0.7020(5) 0.2471(5) 0.0170(16) Uani 1 1 d . .
C11' C 0.0451(9) 0.8108(6) 0.2228(5) 0.027(2) Uani 1 1 d . .
H11D H 0.0886 0.8544 0.2707 0.040 Uiso 1 1 calc R U
H11E H -0.0551 0.8187 0.2117 0.040 Uiso 1 1 calc R U
H11F H 0.0776 0.8286 0.1707 0.040 Uiso 1 1 calc R U
C12' C 0.2395(7) 0.6898(5) 0.2602(4) 0.0234(16) Uani 1 1 d . .
H12D H 0.2856 0.7284 0.3108 0.035 Uiso 1 1 calc R U
H12E H 0.2691 0.7138 0.2087 0.035 Uiso 1 1 calc R U
H12F H 0.2637 0.6195 0.2695 0.035 Uiso 1 1 calc R U
C13' C 0.0379(8) 0.6792(5) 0.3315(4) 0.0253(16) Uani 1 1 d . .
H13D H 0.0855 0.7240 0.3773 0.038 Uiso 1 1 calc R U
H13E H 0.0611 0.6102 0.3486 0.038 Uiso 1 1 calc R U
H13F H -0.0618 0.6888 0.3228 0.038 Uiso 1 1 calc R U
C14' C -0.1257(7) 0.2061(5) 0.0636(5) 0.0130(15) Uani 1 1 d . .
C15' C -0.0490(8) 0.1591(5) 0.1384(5) 0.0146(16) Uani 1 1 d . .
C16' C -0.0576(7) 0.0543(5) 0.1398(4) 0.0152(16) Uani 1 1 d . .
H16' H -0.0083 0.0187 0.1887 0.018 Uiso 1 1 calc R U
C17' C -0.1362(7) 0.0032(5) 0.0712(5) 0.0171(16) Uani 1 1 d . .
H17' H -0.1389 -0.0673 0.0736 0.021 Uiso 1 1 calc R U
C18' C -0.2120(7) 0.0516(5) -0.0015(4) 0.0161(14) Uani 1 1 d . .
H18' H -0.2667 0.0150 -0.0478 0.019 Uiso 1 1 calc R U
C19' C -0.2062(7) 0.1542(5) -0.0051(4) 0.0161(15) Uani 1 1 d . .
H19' H -0.2568 0.1889 -0.0541 0.019 Uiso 1 1 calc R U
F1" F 0.5214(5) 0.5216(3) 0.2399(3) 0.0280(11) Uani 1 1 d . .
N1" N 0.2157(5) 0.3473(4) 0.3037(3) 0.0117(12) Uani 1 1 d . .
C2" C 0.3205(6) 0.3913(5) 0.2832(4) 0.0121(13) Uani 1 1 d . .
O3" O 0.3942(4) 0.4515(3) 0.3465(3) 0.0156(10) Uani 1 1 d . .
C4" C 0.3126(7) 0.4606(5) 0.4109(4) 0.0161(15) Uani 1 1 d . .
H4A" H 0.2573 0.5224 0.4023 0.019 Uiso 1 1 calc R U
H4B" H 0.3718 0.4608 0.4700 0.019 Uiso 1 1 calc R U
C5" C 0.2199(7) 0.3689(5) 0.3965(4) 0.0131(13) Uani 1 1 d . .
H5" H 0.1258 0.3857 0.4049 0.016 Uiso 1 1 calc R U
C6" C 0.3707(6) 0.3817(5) 0.2038(4) 0.0136(13) Uani 1 1 d . .
O7" O 0.2241(4) 0.2414(4) 0.1479(2) 0.0141(9) Uani 1 1 d . .
C7" C 0.3206(6) 0.3046(5) 0.1419(4) 0.0146(14) Uani 1 1 d . .
C8" C 0.3836(7) 0.2949(5) 0.0705(4) 0.0180(15) Uani 1 1 d . .
H8" H 0.3534 0.2437 0.0294 0.022 Uiso 1 1 calc R U
C9" C 0.4874(7) 0.3573(5) 0.0585(4) 0.0199(15) Uani 1 1 d . .
H9" H 0.5275 0.3477 0.0099 0.024 Uiso 1 1 calc R U
C10" C 0.5348(7) 0.4346(6) 0.1166(4) 0.0197(16) Uani 1 1 d . .
H10" H 0.6058 0.4782 0.1082 0.024 Uiso 1 1 calc R U
C11" C 0.4750(7) 0.4445(5) 0.1852(4) 0.0158(14) Uani 1 1 d . .
C12" C 0.2829(6) 0.2861(4) 0.4573(4) 0.0127(13) Uani 1 1 d . .
C13" C 0.3975(6) 0.2350(5) 0.4436(4) 0.0172(15) Uani 1 1 d . .
H13" H 0.4302 0.2466 0.3924 0.021 Uiso 1 1 calc R U
C14" C 0.4646(7) 0.1667(5) 0.5048(4) 0.0191(15) Uani 1 1 d . .
H14" H 0.5422 0.1311 0.4950 0.023 Uiso 1 1 calc R U
C15" C 0.4182(7) 0.1508(5) 0.5799(4) 0.0225(16) Uani 1 1 d . .
H15" H 0.4648 0.1051 0.6220 0.027 Uiso 1 1 calc R U
C16" C 0.3046(7) 0.2010(5) 0.5939(4) 0.0212(16) Uani 1 1 d . .
H16" H 0.2726 0.1896 0.6454 0.025 Uiso 1 1 calc R U
C17" C 0.2370(6) 0.2682(5) 0.5330(4) 0.0176(16) Uani 1 1 d . .
H17" H 0.1584 0.3025 0.5429 0.021 Uiso 1 1 calc R U

loop_
_atom_site_aniso_label
_atom_site_aniso_U_11
_atom_site_aniso_U_22
_atom_site_aniso_U_33
_atom_site_aniso_U_23
_atom_site_aniso_U_13
_atom_site_aniso_U_12
N1 0.014(3) 0.012(3) 0.010(3) -0.001(2) -0.001(2) -0.001(2)
Rh1 0.0121(2) 0.0087(2) 0.0080(2) 0.0006(3) -0.00111(15) 0.0000(3)
C2 0.015(3) 0.012(3) 0.012(3) -0.001(3) 0.000(3) -0.003(3)
S3 0.0206(9) 0.0131(8) 0.0148(8) 0.0046(7) 0.0041(7) 0.0014(7)
C4 0.017(4) 0.012(3) 0.015(3) 0.004(3) 0.001(3) -0.001(3)
C5 0.022(4) 0.012(3) 0.016(3) 0.004(3) -0.003(3) -0.001(3)
C6 0.022(4) 0.009(3) 0.020(4) 0.004(3) -0.004(3) 0.003(3)
C7 0.017(3) 0.011(3) 0.018(3) -0.004(3) -0.003(3) -0.002(3)
C8 0.021(4) 0.011(3) 0.013(3) 0.002(3) -0.002(3) 0.003(3)
C9 0.011(3) 0.006(3) 0.013(3) 0.000(3) -0.004(3) 0.002(3)
C10 0.019(4) 0.022(4) 0.024(4) -0.003(3) 0.002(3) -0.001(3)
C11 0.028(4) 0.026(4) 0.030(4) -0.005(4) 0.007(3) 0.005(3)
C12 0.032(5) 0.029(5) 0.031(5) 0.013(4) 0.015(4) 0.012(4)
C13 0.023(4) 0.034(5) 0.034(4) -0.004(4) 0.002(3) -0.003(4)
C14 0.015(3) 0.013(3) 0.010(3) -0.003(3) -0.003(3) -0.002(3)
C15 0.012(2) 0.008(3) 0.010(3) -0.003(4) -0.003(2) -0.002(3)
C16 0.019(3) 0.015(3) 0.017(3) 0.003(3) -0.001(3) 0.002(3)
C17 0.015(3) 0.016(4) 0.030(4) -0.002(3) 0.002(3) 0.005(3)
C18 0.022(3) 0.025(4) 0.019(3) -0.002(4) 0.007(2) 0.001(4)
C19 0.023(4) 0.018(4) 0.011(3) -0.001(3) 0.001(3) -0.006(3)
N1' 0.012(3) 0.010(3) 0.011(3) 0.002(3) -0.001(2) 0.000(2)
C2' 0.016(4) 0.013(4) 0.007(3) 0.003(3) -0.001(3) 0.000(3)
S3' 0.0166(9) 0.0155(9) 0.0113(8) 0.0027(8) -0.0043(7) -0.0011(8)
C4' 0.016(4) 0.016(4) 0.011(4) 0.001(3) 0.001(3) 0.003(3)
C5' 0.017(3) 0.022(4) 0.012(3) 0.006(3) -0.001(3) 0.003(3)
C6' 0.022(4) 0.011(3) 0.019(3) 0.004(3) 0.004(3) 0.000(3)
C7' 0.018(3) 0.013(3) 0.013(3) 0.002(3) 0.000(3) 0.000(3)
C8' 0.017(3) 0.012(3) 0.011(3) 0.002(3) 0.002(3) 0.003(3)
C9' 0.014(4) 0.012(3) 0.012(3) 0.001(3) 0.003(3) 0.004(3)
C10' 0.024(4) 0.010(3) 0.014(3) -0.003(3) -0.001(3) 0.002(3)
C11' 0.041(5) 0.009(4) 0.024(4) -0.004(3) -0.008(4) 0.005(3)
C12' 0.030(4) 0.018(4) 0.018(4) -0.005(3) -0.002(3) -0.009(3)
C13' 0.036(4) 0.022(4) 0.017(4) -0.003(3) 0.004(3) 0.004(3)
C14' 0.009(3) 0.016(3) 0.012(3) 0.003(3) -0.001(3) 0.001(3)
C15' 0.021(4) 0.013(4) 0.014(4) -0.002(3) 0.011(3) -0.002(3)
C16' 0.016(4) 0.019(4) 0.009(3) -0.001(3) 0.000(3) 0.000(3)
C17' 0.020(4) 0.011(4) 0.021(4) -0.003(3) 0.007(3) -0.003(3)
C18' 0.019(4) 0.015(4) 0.012(3) -0.003(3) -0.001(3) -0.006(3)
C19' 0.018(4) 0.016(4) 0.013(3) 0.004(3) -0.001(3) -0.003(3)
F1" 0.038(3) 0.023(2) 0.022(2) -0.009(2) 0.005(2) -0.019(2)
N1" 0.015(3) 0.015(3) 0.003(2) -0.002(2) -0.001(2) 0.001(2)
C2" 0.013(3) 0.007(3) 0.013(3) 0.003(3) -0.005(3) 0.004(3)
O3" 0.020(2) 0.013(2) 0.011(2) -0.0018(19) -0.0003(19) -0.0005(19)
C4" 0.017(4) 0.015(4) 0.016(4) 0.000(3) 0.001(3) 0.001(3)
C5" 0.019(3) 0.012(3) 0.007(3) -0.002(3) -0.001(3) 0.001(3)
C6" 0.014(3) 0.011(3) 0.014(3) 0.003(3) -0.002(3) 0.002(3)
O7" 0.018(2) 0.012(2) 0.0126(19) -0.001(2) 0.0027(15) -0.004(3)
C7" 0.013(3) 0.015(3) 0.013(3) 0.004(3) -0.006(3) -0.003(3)
C8" 0.024(4) 0.017(3) 0.011(3) -0.002(3) 0.000(3) -0.004(3)
C9" 0.021(4) 0.025(4) 0.013(3) 0.006(3) 0.004(3) 0.004(3)
C10" 0.017(4) 0.023(4) 0.018(4) 0.004(3) 0.001(3) 0.002(3)
C11" 0.016(3) 0.012(3) 0.014(3) -0.002(3) -0.008(3) -0.001(3)
C12" 0.015(3) 0.011(3) 0.008(3) 0.000(2) -0.006(2) -0.001(2)
C13" 0.019(3) 0.017(4) 0.013(3) -0.001(3) -0.001(2) -0.003(3)
C14" 0.016(3) 0.016(4) 0.020(4) 0.001(3) -0.007(3) 0.000(3)
C15" 0.030(4) 0.016(4) 0.016(3) 0.005(3) -0.006(3) -0.003(3)
C16" 0.027(4) 0.025(4) 0.009(3) 0.004(3) -0.001(3) -0.009(3)
C17" 0.013(3) 0.021(5) 0.018(3) -0.002(3) 0.001(2) -0.001(3)

loop_
_atom_type_symbol
_atom_type_description
_atom_type_scat_dispersion_real
_atom_type_scat_dispersion_imag
_atom_type_scat_source
C C 0.0033 0.0016 'International Tables Vol C Tables 4.2.6.8 and 6.1.1.4'
H H 0.0000 0.0000 'International Tables Vol C Tables 4.2.6.8 and 6.1.1.4'
O O 0.0106 0.0060 'International Tables Vol C Tables 4.2.6.8 and 6.1.1.4'
F F 0.0171 0.0103 'International Tables Vol C Tables 4.2.6.8 and 6.1.1.4'
S S 0.1246 0.1234 'International Tables Vol C Tables 4.2.6.8 and 6.1.1.4'
Rh Rh -1.1178 0.9187 'International Tables Vol C Tables 4.2.6.8 and 6.1.1.4'
N N 0.0061 0.0033 'International Tables Vol C Tables 4.2.6.8 and 6.1.1.4'

loop_
_geom_angle_atom_site_label_1
_geom_angle_atom_site_label_2
_geom_angle_atom_site_label_3
_geom_angle
C2 N1 C9 112.0(5)
C2 N1 Rh1 113.4(4)
C9 N1 Rh1 134.6(4)
C15 Rh1 C15' 91.9(3)
C15 Rh1 N1 80.9(3)
C15' Rh1 N1 91.1(3)
C15 Rh1 N1' 93.0(3)
C15' Rh1 N1' 80.7(2)
N1 Rh1 N1' 169.7(2)
C15 Rh1 O7" 178.38(19)
C15' Rh1 O7" 89.5(2)
N1 Rh1 O7" 98.3(2)
N1' Rh1 O7" 88.0(2)
C15 Rh1 N1" 94.8(2)
C15' Rh1 N1" 173.3(3)
N1 Rh1 N1" 90.3(2)
N1' Rh1 N1" 98.6(2)
O7" Rh1 N1" 83.78(18)
N1 C2 C14 118.2(6)
N1 C2 S3 115.2(5)
C14 C2 S3 126.6(5)
C2 S3 C4 89.4(3)
C5 C4 C9 120.1(6)
C5 C4 S3 129.2(5)
C9 C4 S3 110.7(5)
C6 C5 C4 118.4(6)
C6 C5 H5 120.8
C4 C5 H5 120.8
C5 C6 C7 122.5(6)
C5 C6 H6 118.8
C7 C6 H6 118.8
C8 C7 C6 118.5(6)
C8 C7 C10 122.4(6)
C6 C7 C10 119.2(6)
C7 C8 C9 119.7(6)
C7 C8 H8 120.2
C9 C8 H8 120.2
C8 C9 N1 126.3(6)
C8 C9 C4 120.9(6)
N1 C9 C4 112.8(5)
C7 C10 C13 109.5(6)
C7 C10 C12 112.3(6)
C13 C10 C12 108.7(7)
C7 C10 C11 110.1(6)
C13 C10 C11 108.8(6)
C12 C10 C11 107.3(6)
C10 C11 H11A 109.5
C10 C11 H11B 109.5
H11A C11 H11B 109.5
C10 C11 H11C 109.5
H11A C11 H11C 109.5
H11B C11 H11C 109.5
C10 C12 H12A 109.5
C10 C12 H12B 109.5
H12A C12 H12B 109.5
C10 C12 H12C 109.5
H12A C12 H12C 109.5
H12B C12 H12C 109.5
C10 C13 H13A 109.5
C10 C13 H13B 109.5
H13A C13 H13B 109.5
C10 C13 H13C 109.5
H13A C13 H13C 109.5
H13B C13 H13C 109.5
C19 C14 C15 122.5(6)
C19 C14 C2 124.4(6)
C15 C14 C2 113.1(5)
C16 C15 C14 116.1(5)
C16 C15 Rh1 129.4(6)
C14 C15 Rh1 114.3(5)
C17 C16 C15 121.8(6)
C17 C16 H16 119.1
C15 C16 H16 119.1
C16 C17 C18 120.9(6)
C16 C17 H17 119.6
C18 C17 H17 119.6
C19 C18 C17 118.8(5)
C19 C18 H18 120.6
C17 C18 H18 120.6
C18 C19 C14 119.9(6)
C18 C19 H19 120.1
C14 C19 H19 120.1
C2' N1' C9' 111.7(6)
C2' N1' Rh1 112.0(5)
C9' N1' Rh1 136.2(5)
N1' C2' C14' 119.8(7)
N1' C2' S3' 115.5(5)
C14' C2' S3' 124.7(6)
C2' S3' C4' 89.2(3)
C5' C4' C9' 120.9(7)
C5' C4' S3' 128.3(5)
C9' C4' S3' 110.8(5)
C6' C5' C4' 118.1(6)
C6' C5' H5' 120.9
C4' C5' H5' 120.9
C5' C6' C7' 122.2(6)
C5' C6' H6' 118.9
C7' C6' H6' 118.9
C8' C7' C6' 118.4(6)
C8' C7' C10' 119.3(6)
C6' C7' C10' 122.2(6)
C9' C8' C7' 120.2(6)
C9' C8' H8' 119.9
C7' C8' H8' 119.9
C8' C9' C4' 120.2(6)
C8' C9' N1' 127.1(6)
C4' C9' N1' 112.7(6)
C12' C10' C13' 110.1(6)
C12' C10' C11' 108.9(6)
C13' C10' C11' 107.7(6)
C12' C10' C7' 108.5(5)
C13' C10' C7' 109.2(6)
C11' C10' C7' 112.4(6)
C10' C11' H11D 109.5
C10' C11' H11E 109.5
H11D C11' H11E 109.5
C10' C11' H11F 109.5
H11D C11' H11F 109.5
H11E C11' H11F 109.5
C10' C12' H12D 109.5
C10' C12' H12E 109.5
H12D C12' H12E 109.5
C10' C12' H12F 109.5
H12D C12' H12F 109.5
H12E C12' H12F 109.5
C10' C13' H13D 109.5
C10' C13' H13E 109.5
H13D C13' H13E 109.5
C10' C13' H13F 109.5
H13D C13' H13F 109.5
H13E C13' H13F 109.5
C19' C14' C15' 123.0(6)
C19' C14' C2' 124.8(7)
C15' C14' C2' 112.2(7)
C14' C15' C16' 115.9(7)
C14' C15' Rh1 114.8(5)
C16' C15' Rh1 129.0(6)
C17' C16' C15' 120.9(7)
C17' C16' H16' 119.6
C15' C16' H16' 119.6
C16' C17' C18' 122.0(7)
C16' C17' H17' 119.0
C18' C17' H17' 119.0
C19' C18' C17' 118.8(6)
C19' C18' H18' 120.6
C17' C18' H18' 120.6
C18' C19' C14' 119.5(6)
C18' C19' H19' 120.3
C14' C19' H19' 120.3
C2" N1" C5" 107.8(5)
C2" N1" Rh1 126.8(4)
C5" N1" Rh1 125.2(4)
N1" C2" O3" 114.7(5)
N1" C2" C6" 128.3(6)
O3" C2" C6" 117.0(5)
C2" O3" C4" 105.8(5)
O3" C4" C5" 104.0(5)
O3" C4" H4A" 111.0
C5" C4" H4A" 111.0
O3" C4" H4B" 111.0
C5" C4" H4B" 111.0
H4A" C4" H4B" 109.0
N1" C5" C12" 113.6(5)
N1" C5" C4" 101.0(5)
C12" C5" C4" 110.3(5)
N1" C5" H5" 110.5
C12" C5" H5" 110.5
C4" C5" H5" 110.5
C11" C6" C7" 116.7(6)
C11" C6" C2" 122.1(6)
C7" C6" C2" 121.2(5)
C7" O7" Rh1 129.5(4)
O7" C7" C8" 117.5(6)
O7" C7" C6" 124.9(6)
C8" C7" C6" 117.5(5)
C9" C8" C7" 122.1(6)
C9" C8" H8" 118.9
C7" C8" H8" 118.9
C8" C9" C10" 121.2(6)
C8" C9" H9" 119.4
C10" C9" H9" 119.4
C11" C10" C9" 117.0(6)
C11" C10" H10" 121.5
C9" C10" H10" 121.5
C10" C11" F1" 115.8(6)
C10" C11" C6" 125.3(6)
F1" C11" C6" 118.9(6)
C13" C12" C17" 118.9(6)
C13" C12" C5" 120.3(5)
C17" C12" C5" 120.3(5)
C12" C13" C14" 120.1(6)
C12" C13" H13" 119.9
C14" C13" H13" 119.9
C15" C14" C13" 120.0(6)
C15" C14" H14" 120.0
C13" C14" H14" 120.0
C16" C15" C14" 120.2(6)
C16" C15" H15" 119.9
C14" C15" H15" 119.9
C15" C16" C17" 120.0(6)
C15" C16" H16" 120.0
C17" C16" H16" 120.0
C16" C17" C12" 120.7(6)
C16" C17" H17" 119.6
C12" C17" H17" 119.6

loop_
_geom_bond_atom_site_label_1
_geom_bond_atom_site_label_2
_geom_bond_distance
N1 C2 1.314(8)
N1 C9 1.401(8)
N1 Rh1 2.056(5)
Rh1 C15 1.986(5)
Rh1 C15' 1.995(8)
Rh1 N1' 2.077(6)
Rh1 O7" 2.133(4)
Rh1 N1" 2.157(5)
C2 C14 1.440(9)
C2 S3 1.731(6)
S3 C4 1.736(7)
C4 C5 1.390(9)
C4 C9 1.403(9)
C5 C6 1.377(9)
C5 H5 0.9500
C6 C7 1.411(9)
C6 H6 0.9500
C7 C8 1.388(9)
C7 C10 1.523(9)
C8 C9 1.391(9)
C8 H8 0.9500
C10 C13 1.533(10)
C10 C12 1.545(10)
C10 C11 1.552(11)
C11 H11A 0.9800
C11 H11B 0.9800
C11 H11C 0.9800
C12 H12A 0.9800
C12 H12B 0.9800
C12 H12C 0.9800
C13 H13A 0.9800
C13 H13B 0.9800
C13 H13C 0.9800
C14 C19 1.396(9)
C14 C15 1.420(10)
C15 C16 1.402(10)
C16 C17 1.376(9)
C16 H16 0.9500
C17 C18 1.418(10)
C17 H17 0.9500
C18 C19 1.376(10)
C18 H18 0.9500
C19 H19 0.9500
N1' C2' 1.303(9)
N1' C9' 1.416(9)
C2' C14' 1.451(8)
C2' S3' 1.738(7)
S3' C4' 1.738(7)
C4' C5' 1.391(10)
C4' C9' 1.398(10)
C5' C6' 1.376(9)
C5' H5' 0.9500
C6' C7' 1.408(9)
C6' H6' 0.9500
C7' C8' 1.394(9)
C7' C10' 1.552(9)
C8' C9' 1.377(9)
C8' H8' 0.9500
C10' C12' 1.531(9)
C10' C13' 1.533(9)
C10' C11' 1.539(9)
C11' H11D 0.9800
C11' H11E 0.9800
C11' H11F 0.9800
C12' H12D 0.9800
C12' H12E 0.9800
C12' H12F 0.9800
C13' H13D 0.9800
C13' H13E 0.9800
C13' H13F 0.9800
C14' C19' 1.389(10)
C14' C15' 1.410(10)
C15' C16' 1.414(10)
C16' C17' 1.374(10)
C16' H16' 0.9500
C17' C18' 1.393(10)
C17' H17' 0.9500
C18' C19' 1.383(9)
C18' H18' 0.9500
C19' H19' 0.9500
F1" C11" 1.365(8)
N1" C2" 1.301(8)
N1" C5" 1.489(7)
C2" O3" 1.369(8)
C2" C6" 1.457(9)
O3" C4" 1.440(7)
C4" C5" 1.528(9)
C4" H4A" 0.9900
C4" H4B" 0.9900
C5" C12" 1.515(8)
C5" H5" 1.0000
C6" C11" 1.418(9)
C6" C7" 1.439(9)
O7" C7" 1.302(8)
C7" C8" 1.414(9)
C8" C9" 1.375(9)
C8" H8" 0.9500
C9" C10" 1.400(10)
C9" H9" 0.9500
C10" C11" 1.355(9)
C10" H10" 0.9500
C12" C13" 1.389(9)
C12" C17" 1.394(8)
C13" C14" 1.396(9)
C13" H13" 0.9500
C14" C15" 1.383(9)
C14" H14" 0.9500
C15" C16" 1.376(10)
C15" H15" 0.9500
C16" C17" 1.384(9)
C16" H16" 0.9500
C17" H17" 0.9500

loop_
_geom_torsion_atom_site_label_1
_geom_torsion_atom_site_label_2
_geom_torsion_atom_site_label_3
_geom_torsion_atom_site_label_4
_geom_torsion
C9 N1 C2 C14 179.0(6)
Rh1 N1 C2 C14 -1.4(7)
C9 N1 C2 S3 0.4(7)
Rh1 N1 C2 S3 -180.0(3)
N1 C2 S3 C4 0.5(5)
C14 C2 S3 C4 -178.0(6)
C2 S3 C4 C5 177.0(7)
C2 S3 C4 C9 -1.3(5)
C9 C4 C5 C6 -1.3(10)
S3 C4 C5 C6 -179.5(5)
C4 C5 C6 C7 -0.1(10)
C5 C6 C7 C8 1.0(10)
C5 C6 C7 C10 179.3(6)
C6 C7 C8 C9 -0.4(9)
C10 C7 C8 C9 -178.7(6)
C7 C8 C9 N1 177.4(6)
C7 C8 C9 C4 -0.9(9)
C2 N1 C9 C8 -179.8(6)
Rh1 N1 C9 C8 0.6(10)
C2 N1 C9 C4 -1.4(7)
Rh1 N1 C9 C4 179.1(5)
C5 C4 C9 C8 1.8(10)
S3 C4 C9 C8 -179.7(5)
C5 C4 C9 N1 -176.7(6)
S3 C4 C9 N1 1.8(7)
C8 C7 C10 C13 116.6(7)
C6 C7 C10 C13 -61.7(9)
C8 C7 C10 C12 -4.3(10)
C6 C7 C10 C12 177.5(6)
C8 C7 C10 C11 -123.8(7)
C6 C7 C10 C11 57.9(8)
N1 C2 C14 C19 -175.0(6)
S3 C2 C14 C19 3.5(9)
N1 C2 C14 C15 3.7(8)
S3 C2 C14 C15 -177.9(5)
C19 C14 C15 C16 -1.1(9)
C2 C14 C15 C16 -179.8(6)
C19 C14 C15 Rh1 174.4(5)
C2 C14 C15 Rh1 -4.3(7)
C14 C15 C16 C17 0.9(10)
Rh1 C15 C16 C17 -173.9(5)
C15 C16 C17 C18 0.0(10)
C16 C17 C18 C19 -0.8(10)
C17 C18 C19 C14 0.6(10)
C15 C14 C19 C18 0.4(10)
C2 C14 C19 C18 178.9(6)
C9' N1' C2' C14' -174.9(7)
Rh1 N1' C2' C14' 7.0(9)
C9' N1' C2' S3' 3.4(8)
Rh1 N1' C2' S3' -174.6(3)
N1' C2' S3' C4' -2.6(6)
C14' C2' S3' C4' 175.7(7)
C2' S3' C4' C5' -179.0(7)
C2' S3' C4' C9' 1.0(5)
C9' C4' C5' C6' -2.3(10)
S3' C4' C5' C6' 177.6(5)
C4' C5' C6' C7' 0.6(10)
C5' C6' C7' C8' 0.8(9)
C5' C6' C7' C10' 179.4(6)
C6' C7' C8' C9' -0.6(9)
C10' C7' C8' C9' -179.2(6)
C7' C8' C9' C4' -1.0(10)
C7' C8' C9' N1' -178.7(6)
C5' C4' C9' C8' 2.5(10)
S3' C4' C9' C8' -177.4(5)
C5' C4' C9' N1' -179.4(6)
S3' C4' C9' N1' 0.6(8)
C2' N1' C9' C8' 175.3(6)
Rh1 N1' C9' C8' -7.3(11)
C2' N1' C9' C4' -2.6(8)
Rh1 N1' C9' C4' 174.8(5)
C8' C7' C10' C12' 64.8(8)
C6' C7' C10' C12' -113.8(7)
C8' C7' C10' C13' -55.3(8)
C6' C7' C10' C13' 126.2(7)
C8' C7' C10' C11' -174.7(6)
C6' C7' C10' C11' 6.7(9)
N1' C2' C14' C19' 179.1(6)
S3' C2' C14' C19' 0.9(12)
N1' C2' C14' C15' -2.7(11)
S3' C2' C14' C15' 179.1(5)
C19' C14' C15' C16' 0.4(10)
C2' C14' C15' C16' -177.9(7)
C19' C14' C15' Rh1 174.9(5)
C2' C14' C15' Rh1 -3.3(8)
C14' C15' C16' C17' 0.3(10)
Rh1 C15' C16' C17' -173.4(5)
C15' C16' C17' C18' -0.9(11)
C16' C17' C18' C19' 0.9(10)
C17' C18' C19' C14' -0.2(10)
C15' C14' C19' C18' -0.4(10)
C2' C14' C19' C18' 177.6(7)
C5" N1" C2" O3" -6.5(7)
Rh1 N1" C2" O3" 178.3(4)
C5" N1" C2" C6" 171.2(6)
Rh1 N1" C2" C6" -4.1(9)
N1" C2" O3" C4" -10.9(7)
C6" C2" O3" C4" 171.2(5)
C2" O3" C4" C5" 22.6(6)
C2" N1" C5" C12" -98.4(6)
Rh1 N1" C5" C12" 76.9(6)
C2" N1" C5" C4" 19.6(6)
Rh1 N1" C5" C4" -165.0(4)
O3" C4" C5" N1" -25.2(6)
O3" C4" C5" C12" 95.2(6)
N1" C2" C6" C11" 171.2(6)
O3" C2" C6" C11" -11.2(9)
N1" C2" C6" C7" -11.6(10)
O3" C2" C6" C7" 166.0(5)
Rh1 O7" C7" C8" -162.4(4)
Rh1 O7" C7" C6" 19.5(9)
C11" C6" C7" O7" -179.0(6)
C2" C6" C7" O7" 3.7(9)
C11" C6" C7" C8" 3.0(8)
C2" C6" C7" C8" -174.4(6)
O7" C7" C8" C9" -179.4(6)
C6" C7" C8" C9" -1.2(9)
C7" C8" C9" C10" -0.7(10)
C8" C9" C10" C11" 0.6(10)
C9" C10" C11" F1" -178.8(6)
C9" C10" C11" C6" 1.4(10)
C7" C6" C11" C10" -3.2(10)
C2" C6" C11" C10" 174.1(6)
C7" C6" C11" F1" 177.0(5)
C2" C6" C11" F1" -5.7(9)
N1" C5" C12" C13" 39.9(8)
C4" C5" C12" C13" -72.6(7)
N1" C5" C12" C17" -147.7(6)
C4" C5" C12" C17" 99.8(7)
C17" C12" C13" C14" 0.2(9)
C5" C12" C13" C14" 172.8(6)
C12" C13" C14" C15" -0.9(10)
C13" C14" C15" C16" 1.0(10)
C14" C15" C16" C17" -0.4(10)
C15" C16" C17" C12" -0.2(10)
C13" C12" C17" C16" 0.3(9)
C5" C12" C17" C16" -172.2(6)
